data_2243755
loop_
_publ_author_name
'Mohamed, Shaaban K.'
'Mague, Joel T.'
'Akkurt, Mehmet'
'Hawaiz, Farouq E.'
'Elgarhy, Sahar M. I.'
'Al-Taifi, Elham A.'

_publ_section_title
;
 Crystal structure and Hirshfeld surface analysis of
 3-[(1<i>E</i>)-(4-{4-[(<i>E</i>)-(3-hydroxybenzylidene)amino]phenoxy}phenylimino)methyl]phenol
;
_journal_coeditor_code YK2146
_journal_issue 3
_journal_name_full 'Acta Crystallographica Section E'
_journal_page_first 266
_journal_page_last 269
_journal_paper_doi 10.1107/S205698902100181X
_journal_volume 77
_journal_year 2021
_chemical_formula_iupac 'C26 H20 N2 O3'
_chemical_formula_moiety 'C26 H20 N2 O3'
_chemical_formula_sum 'C26 H20 N2 O3'
_chemical_formula_weight 408.44
_chemical_name_systematic 3-[(1<i>E</i>)-(4-{4-[(<i>E</i>)-(3-Hydroxybenzylidene)amino]phenoxy}phenylimino)methyl]phenol
_space_group_crystal_system monoclinic
_space_group_IT_number 15
_space_group_name_Hall '-C 2yc'
_space_group_name_H-M_alt 'C 1 2/c 1'
_atom_sites_solution_hydrogens difmap
_atom_sites_solution_primary direct
_atom_sites_solution_secondary difmap
_audit_creation_method SHELXL-2016/6
_cell_angle_alpha 90
_cell_angle_beta 121.7640(10)
_cell_angle_gamma 90
_cell_formula_units_Z 4
_cell_length_a 26.8396(6)
_cell_length_b 5.11740(10)
_cell_length_c 17.2574(4)
_cell_measurement_reflns_used 9934
_cell_measurement_temperature 150.(2)
_cell_measurement_theta_max 69.8152
_cell_measurement_theta_min 3.8742
_cell_volume 2015.27(8)
_computing_cell_refinement
;
<i>SAINT</i> (Bruker, 2016)
;
_computing_data_collection
;
<i>APEX3</i> (Bruker, 2016)
;
_computing_data_reduction
;
<i>SAINT</i>  (Bruker, 2016)
;
_computing_molecular_graphics
;
<i>DIAMOND</i> (Brandenburg & Putz, 2012)
;
_computing_publication_material
;
<i>SHELXTL</i> (Sheldrick, 2008)
;
_computing_structure_refinement
;
<i>SHELXL2016/6</i>  (Sheldrick, 2015<i>b</i>)
;
_computing_structure_solution
;
<i>SHELXT</i> (Sheldrick, 2015<i>a</i>)
;
_diffrn_ambient_temperature 150(2)
_diffrn_detector_area_resol_mean 10.4167
_diffrn_measured_fraction_theta_full 0.995
_diffrn_measured_fraction_theta_max 0.987
_diffrn_measurement_device_type 'Bruker D8 VENTURE PHOTON 100 CMOS'
_diffrn_measurement_method '\w scans'
_diffrn_radiation_monochromator mirror
_diffrn_radiation_type CuK\a
_diffrn_radiation_wavelength 1.54178
_diffrn_reflns_av_R_equivalents 0.0306
_diffrn_reflns_av_unetI/netI 0.0167
_diffrn_reflns_limit_h_max 32
_diffrn_reflns_limit_h_min -32
_diffrn_reflns_limit_k_max 6
_diffrn_reflns_limit_k_min -6
_diffrn_reflns_limit_l_max 20
_diffrn_reflns_limit_l_min -20
_diffrn_reflns_number 15449
_diffrn_reflns_theta_full 68.000
_diffrn_reflns_theta_max 69.809
_diffrn_reflns_theta_min 3.874
_diffrn_source 'INCOATEC I\mS micro--focus source'
_exptl_absorpt_coefficient_mu 0.716
_exptl_absorpt_correction_T_max 0.96
_exptl_absorpt_correction_T_min 0.90
_exptl_absorpt_correction_type multi-scan
_exptl_absorpt_process_details
;
(<i>SADABS</i>; Krause <i>et al.</i>, 2015)
;
_exptl_crystal_colour colourless
_exptl_crystal_density_diffrn 1.346
_exptl_crystal_density_method 'not measured'
_exptl_crystal_description column
_exptl_crystal_F_000 856
_exptl_crystal_size_max 0.246
_exptl_crystal_size_mid 0.062
_exptl_crystal_size_min 0.059
_refine_diff_density_max 0.191
_refine_diff_density_min -0.159
_refine_ls_extinction_coef 0.0031(2)
_refine_ls_extinction_expression Fc^*^=kFc[1+0.001xFc^2^\l^3^/sin(2\q)]^-1/4^
_refine_ls_extinction_method
;
<i>SHELXL</i> 2016/6 (Sheldrick, 2015<i>b</i>)
;
_refine_ls_goodness_of_fit_ref 1.053
_refine_ls_hydrogen_treatment refall
_refine_ls_matrix_type full
_refine_ls_number_parameters 182
_refine_ls_number_reflns 1880
_refine_ls_number_restraints 0
_refine_ls_restrained_S_all 1.053
_refine_ls_R_factor_all 0.0347
_refine_ls_R_factor_gt 0.0330
_refine_ls_shift/su_max 0.000
_refine_ls_shift/su_mean 0.000
_refine_ls_structure_factor_coef Fsqd
_refine_ls_weighting_details 'w=1/[\s^2^(Fo^2^)+(0.0430P)^2^+1.3008P] where P=(Fo^2^+2Fc^2^)/3'
_refine_ls_weighting_scheme calc
_refine_ls_wR_factor_gt 0.0842
_refine_ls_wR_factor_ref 0.0860
_reflns_number_gt 1767
_reflns_number_total 1880
_reflns_threshold_expression 'I > 2\s(I)'
_cod_data_source_file yk2146sup1.cif
_cod_data_source_block I
_cod_original_sg_symbol_H-M 'C 2/c'
_cod_database_code 2243755
_shelx_space_group_comment
;
The symmetry employed for this shelxl refinement is uniquely defined
by the following loop, which should always be used as a source of
symmetry information in preference to the above space-group names.
They are only intended as comments.
;
_shelx_estimated_absorpt_t_min 0.844
_shelx_estimated_absorpt_t_max 0.959

loop_
_space_group_symop_operation_xyz
'x, y, z'
'-x, y, -z+1/2'
'x+1/2, y+1/2, z'
'-x+1/2, y+1/2, -z+1/2'
'-x, -y, -z'
'x, -y, z-1/2'
'-x+1/2, -y+1/2, -z'
'x+1/2, -y+1/2, z-1/2'

loop_
_atom_site_type_symbol
_atom_site_label
_atom_site_fract_x
_atom_site_fract_y
_atom_site_fract_z
_atom_site_U_iso_or_equiv
_atom_site_adp_type
_atom_site_calc_flag
_atom_site_occupancy
_atom_site_disorder_assembly
_atom_site_disorder_group
O O1 0.500000 1.3874(2) 0.250000 0.0267(3) Uani d 1 . .
O O2 0.21618(3) 0.09976(18) 0.33558(6) 0.0336(2) Uani d 1 . .
H H2A 0.1966(8) 0.182(4) 0.2759(13) 0.066(5) Uiso d 1 . .
N N1 0.36195(4) 0.78690(18) 0.33726(6) 0.0233(2) Uani d 1 . .
C C1 0.46708(5) 1.2402(2) 0.27573(7) 0.0228(3) Uani d 1 . .
C C2 0.49250(5) 1.0380(2) 0.33777(8) 0.0288(3) Uani d 1 . .
H H2 0.5331(6) 0.994(3) 0.3625(9) 0.035(3) Uiso d 1 . .
C C3 0.45903(5) 0.8917(2) 0.36148(8) 0.0276(3) Uani d 1 . .
H H3 0.4769(6) 0.743(3) 0.4038(9) 0.033(3) Uiso d 1 . .
C C4 0.39966(4) 0.9482(2) 0.32294(7) 0.0220(3) Uani d 1 . .
C C5 0.37512(5) 1.1545(2) 0.26182(7) 0.0244(3) Uani d 1 . .
H H5 0.3337(6) 1.192(3) 0.2353(9) 0.031(3) Uiso d 1 . .
C C6 0.40866(5) 1.3034(2) 0.23883(7) 0.0242(3) Uani d 1 . .
H H6 0.3914(5) 1.445(3) 0.1965(9) 0.030(3) Uiso d 1 . .
C C7 0.38127(5) 0.6916(2) 0.41641(7) 0.0254(3) Uani d 1 . .
H H7 0.4211(6) 0.744(3) 0.4696(10) 0.035(4) Uiso d 1 . .
C C8 0.35036(5) 0.4960(2) 0.43754(7) 0.0238(3) Uani d 1 . .
C C9 0.29481(5) 0.4001(2) 0.37197(7) 0.0242(3) Uani d 1 . .
H H9 0.2735(5) 0.460(3) 0.3094(9) 0.026(3) Uiso d 1 . .
C C10 0.26950(5) 0.2038(2) 0.39519(7) 0.0242(3) Uani d 1 . .
H H10 0.2803(6) -0.038(3) 0.4990(9) 0.030(3) Uiso d 1 . .
C C11 0.29889(5) 0.1028(2) 0.48379(8) 0.0262(3) Uani d 1 . .
H H11 0.3729(6) 0.127(3) 0.6118(10) 0.034(3) Uiso d 1 . .
C C12 0.35320(5) 0.2004(2) 0.54851(8) 0.0278(3) Uani d 1 . .
H H12 0.4190(6) 0.465(3) 0.5730(9) 0.030(3) Uiso d 1 . .
C C13 0.37916(5) 0.3963(2) 0.52590(8) 0.0268(3) Uani d 1 . .

loop_
_atom_site_aniso_label
_atom_site_aniso_U_11
_atom_site_aniso_U_22
_atom_site_aniso_U_33
_atom_site_aniso_U_12
_atom_site_aniso_U_13
_atom_site_aniso_U_23
O1 0.0298(6) 0.0206(5) 0.0400(6) 0.000 0.0254(5) 0.000
O2 0.0266(4) 0.0395(5) 0.0285(5) -0.0111(4) 0.0103(4) -0.0010(4)
N1 0.0218(5) 0.0235(5) 0.0265(5) 0.0009(4) 0.0141(4) 0.0018(4)
C1 0.0256(5) 0.0208(5) 0.0278(6) -0.0023(4) 0.0181(5) -0.0032(4)
C2 0.0204(5) 0.0313(6) 0.0344(6) 0.0025(5) 0.0142(5) 0.0046(5)
C3 0.0240(6) 0.0273(6) 0.0304(6) 0.0030(5) 0.0136(5) 0.0066(5)
C4 0.0224(5) 0.0226(5) 0.0235(5) -0.0011(4) 0.0138(4) -0.0019(4)
C5 0.0221(5) 0.0262(6) 0.0275(6) 0.0037(4) 0.0148(5) 0.0013(4)
C6 0.0276(6) 0.0215(5) 0.0277(6) 0.0042(4) 0.0175(5) 0.0020(4)
C7 0.0237(5) 0.0276(6) 0.0247(6) -0.0018(4) 0.0125(5) -0.0010(4)
C8 0.0235(5) 0.0251(6) 0.0249(6) -0.0002(4) 0.0142(5) -0.0010(4)
C9 0.0238(5) 0.0275(6) 0.0219(6) 0.0008(4) 0.0124(5) 0.0012(4)
C10 0.0209(5) 0.0267(6) 0.0257(6) -0.0014(4) 0.0128(5) -0.0035(4)
C11 0.0274(6) 0.0254(6) 0.0299(6) -0.0001(4) 0.0179(5) 0.0021(4)
C12 0.0271(6) 0.0317(6) 0.0249(6) 0.0033(5) 0.0140(5) 0.0046(5)
C13 0.0224(5) 0.0325(6) 0.0237(6) -0.0011(5) 0.0109(5) -0.0003(5)

loop_
_atom_type_symbol
_atom_type_description
_atom_type_scat_dispersion_real
_atom_type_scat_dispersion_imag
_atom_type_scat_source
C C 0.0181 0.0091 'International Tables Vol C Tables 4.2.6.8 and 6.1.1.4'
H H 0.0000 0.0000 'International Tables Vol C Tables 4.2.6.8 and 6.1.1.4'
N N 0.0311 0.0180 'International Tables Vol C Tables 4.2.6.8 and 6.1.1.4'
O O 0.0492 0.0322 'International Tables Vol C Tables 4.2.6.8 and 6.1.1.4'

loop_
_geom_angle_atom_site_label_1
_geom_angle_atom_site_label_2
_geom_angle_atom_site_label_3
_geom_angle_site_symmetry_1
_geom_angle_site_symmetry_3
_geom_angle
_geom_angle_publ_flag
C1 O1 C1 2_655 . 114.87(11) ?
C10 O2 H2A . . 113.5(11) ?
C7 N1 C4 . . 118.81(9) ?
C2 C1 C6 . . 120.56(10) ?
C2 C1 O1 . . 120.77(9) ?
C6 C1 O1 . . 118.66(9) ?
C1 C2 C3 . . 120.01(10) ?
C1 C2 H2 . . 119.8(9) ?
C3 C2 H2 . . 120.1(9) ?
C2 C3 C4 . . 120.12(10) ?
C2 C3 H3 . . 119.8(8) ?
C4 C3 H3 . . 120.0(8) ?
C5 C4 C3 . . 119.03(10) ?
C5 C4 N1 . . 118.41(9) ?
C3 C4 N1 . . 122.28(10) ?
C6 C5 C4 . . 120.99(10) ?
C6 C5 H5 . . 120.6(8) ?
C4 C5 H5 . . 118.4(8) ?
C1 C6 C5 . . 119.23(10) ?
C1 C6 H6 . . 120.2(8) ?
C5 C6 H6 . . 120.5(8) ?
N1 C7 C8 . . 124.35(10) ?
N1 C7 H7 . . 120.7(8) ?
C8 C7 H7 . . 114.9(8) ?
C13 C8 C9 . . 119.77(10) ?
C13 C8 C7 . . 117.53(10) ?
C9 C8 C7 . . 122.65(10) ?
C10 C9 C8 . . 119.69(10) ?
C10 C9 H9 . . 117.3(8) ?
C8 C9 H9 . . 122.9(8) ?
O2 C10 C9 . . 123.21(10) ?
O2 C10 C11 . . 116.53(10) ?
C9 C10 C11 . . 120.26(10) ?
C12 C11 C10 . . 119.88(10) ?
C12 C11 H10 . . 121.0(8) ?
C10 C11 H10 . . 119.1(8) ?
C11 C12 C13 . . 120.38(10) ?
C11 C12 H11 . . 118.1(8) ?
C13 C12 H11 . . 121.5(8) ?
C12 C13 C8 . . 120.02(10) ?
C12 C13 H12 . . 120.2(8) ?
C8 C13 H12 . . 119.8(8) ?

loop_
_geom_bond_atom_site_label_1
_geom_bond_atom_site_label_2
_geom_bond_site_symmetry_2
_geom_bond_distance
_geom_bond_publ_flag
O1 C1 2_655 1.3992(12) ?
O1 C1 . 1.3993(12) ?
O2 C10 . 1.3563(13) ?
O2 H2A . 0.972(19) ?
N1 C7 . 1.2755(14) ?
N1 C4 . 1.4250(13) ?
C1 C2 . 1.3831(16) ?
C1 C6 . 1.3849(15) ?
C2 C3 . 1.3865(16) ?
C2 H2 . 0.965(14) ?
C3 C4 . 1.3961(15) ?
C3 H3 . 0.988(15) ?
C4 C5 . 1.3891(16) ?
C5 C6 . 1.3871(15) ?
C5 H5 . 0.973(13) ?
C6 H6 . 0.959(14) ?
C7 C8 . 1.4634(15) ?
C7 H7 . 1.012(14) ?
C8 C13 . 1.3935(15) ?
C8 C9 . 1.4028(15) ?
C9 C10 . 1.3848(16) ?
C9 H9 . 0.967(13) ?
C10 C11 . 1.3991(16) ?
C11 C12 . 1.3812(16) ?
C11 H10 . 0.988(14) ?
C12 C13 . 1.3888(16) ?
C12 H11 . 1.004(14) ?
C13 H12 . 1.007(13) ?

loop_
_geom_hbond_atom_site_label_D
_geom_hbond_atom_site_label_H
_geom_hbond_atom_site_label_A
_geom_hbond_site_symmetry_A
_geom_hbond_distance_DH
_geom_hbond_distance_HA
_geom_hbond_distance_DA
_geom_hbond_angle_DHA
O2 H2A N1 4_545 0.972(19) 1.828(19) 2.7615(12) 160.1(16)
C5 H5 O2 4_565 0.973(13) 2.431(14) 3.1121(14) 126.7(10)
C12 H11 Cg1 4_565 1.004(14) 2.986(15) 3.9882(12) 178.7(19)

loop_
_geom_torsion_atom_site_label_1
_geom_torsion_atom_site_label_2
_geom_torsion_atom_site_label_3
_geom_torsion_atom_site_label_4
_geom_torsion_site_symmetry_1
_geom_torsion_site_symmetry_2
_geom_torsion_site_symmetry_3
_geom_torsion_site_symmetry_4
_geom_torsion
_geom_torsion_publ_flag
C1 O1 C1 C2 2_655 . . . 49.26(9) ?
C1 O1 C1 C6 2_655 . . . -131.68(11) ?
C6 C1 C2 C3 . . . . 1.91(17) ?
O1 C1 C2 C3 . . . . -179.04(10) ?
C1 C2 C3 C4 . . . . -0.10(18) ?
C2 C3 C4 C5 . . . . -0.88(17) ?
C2 C3 C4 N1 . . . . 173.02(10) ?
C7 N1 C4 C5 . . . . -145.80(11) ?
C7 N1 C4 C3 . . . . 40.26(15) ?
C3 C4 C5 C6 . . . . 0.06(16) ?
N1 C4 C5 C6 . . . . -174.08(10) ?
C2 C1 C6 C5 . . . . -2.71(16) ?
O1 C1 C6 C5 . . . . 178.23(9) ?
C4 C5 C6 C1 . . . . 1.72(16) ?
C4 N1 C7 C8 . . . . -171.34(10) ?
N1 C7 C8 C13 . . . . 175.25(11) ?
N1 C7 C8 C9 . . . . -2.15(18) ?
C13 C8 C9 C10 . . . . -1.16(16) ?
C7 C8 C9 C10 . . . . 176.18(10) ?
C8 C9 C10 O2 . . . . -179.55(10) ?
C8 C9 C10 C11 . . . . 0.54(16) ?
O2 C10 C11 C12 . . . . -179.50(10) ?
C9 C10 C11 C12 . . . . 0.42(17) ?
C10 C11 C12 C13 . . . . -0.76(17) ?
C11 C12 C13 C8 . . . . 0.15(17) ?
C9 C8 C13 C12 . . . . 0.82(17) ?
C7 C8 C13 C12 . . . . -176.66(10) ?

_cod_database_fobs_code 2243755
